data_7011674
loop_
_publ_author_name
'Schmidt, Joseph A. R.'
'Arnold, John'

_publ_section_title
;
 First-row transition metal complexes of sterically-hindered amidinates
;
_journal_issue 18
_journal_name_full 'Journal of the Chemical Society, Dalton Transactions'
_journal_page_first 3454
_journal_paper_doi 10.1039/b202737m
_journal_year 2002
_chemical_formula_moiety 'C62 H78 Mn N4 '
_chemical_formula_sum 'C62 H78 Mn N4'
_chemical_formula_weight 934.26
_space_group_IT_number 15
_symmetry_cell_setting monoclinic
_symmetry_Int_Tables_number 15
_symmetry_space_group_name_Hall '-C 2yc'
_symmetry_space_group_name_H-M 'C 1 2/c 1'
_audit_creation_date 'Mon Oct 15 07:30:30 2001'
_audit_creation_method 'by teXsan'
_cell_angle_alpha 90
_cell_angle_beta 98.003(2)
_cell_angle_gamma 90
_cell_formula_units_Z 4
_cell_length_a 15.9920(5)
_cell_length_b 15.6524(2)
_cell_length_c 25.7702(7)
_cell_measurement_reflns_used 4138
_cell_measurement_temperature 167.2
_cell_measurement_theta_max 45.0
_cell_measurement_theta_min 3.0
_cell_volume 6387.8(3)
_computing_cell_refinement 'Bruker SAINT v5.04'
_computing_data_collection 'Bruker SMART v5.052d'
_computing_data_reduction 'Bruker SAINT v5.04'
_computing_publication_material teXsan
_computing_structure_refinement teXsan
_computing_structure_solution SIR92
_diffrn_ambient_temperature 167.2
_diffrn_measurement_device_type 'SMART CCD'
_diffrn_measurement_method \w-scan
_diffrn_radiation_monochromator graphite
_diffrn_radiation_source 'X-ray tube'
_diffrn_radiation_type MoK\a
_diffrn_radiation_wavelength 0.7107
_diffrn_reflns_av_R_equivalents 0.0447
_diffrn_reflns_limit_h_max 17
_diffrn_reflns_limit_h_min 0
_diffrn_reflns_limit_k_max 17
_diffrn_reflns_limit_k_min -17
_diffrn_reflns_limit_l_max 28
_diffrn_reflns_limit_l_min -28
_diffrn_reflns_number 13465
_diffrn_reflns_theta_max 23.24
_diffrn_reflns_theta_min 1.5
_exptl_absorpt_coefficient_mu 0.242
_exptl_absorpt_correction_T_max 0.98
_exptl_absorpt_correction_T_min 0.84
_exptl_absorpt_correction_type empirical
_exptl_absorpt_process_details 'Blessing, 1995'
_exptl_crystal_colour tan
_exptl_crystal_density_diffrn 0.971
_exptl_crystal_description plate
_exptl_crystal_F_000 2012.00
_exptl_crystal_size_max 0.310
_exptl_crystal_size_mid 0.140
_exptl_crystal_size_min 0.070
_refine_diff_density_max 0.99
_refine_diff_density_min -0.34
_refine_ls_extinction_coef 0.00000
_refine_ls_extinction_method none
_refine_ls_goodness_of_fit_ref 4.410
_refine_ls_hydrogen_treatment constr
_refine_ls_matrix_type full
_refine_ls_number_parameters 255
_refine_ls_number_reflns 2506
_refine_ls_number_restraints 0
_refine_ls_R_factor_all 0.1556
_refine_ls_R_factor_gt 0.1019
_refine_ls_shift/su_max 0.0030
_refine_ls_structure_factor_coef F
_refine_ls_weighting_scheme sigma
_refine_ls_wR_factor_all 0.1435
_refine_ls_wR_factor_gt 0.1372
_refine_ls_wR_factor_ref 0.1435
_reflns_number_gt 2506
_reflns_number_total 4783
_reflns_threshold_expression I>3.00sigma
_cod_data_source_file b202737m.txt
_cod_data_source_block LMe2Mn_2
_cod_depositor_comments
;
The following automatic conversions were performed:

'_atom_site_thermal_displace_type' tag value 'Uij' was replaced with
'Uani' value 99 times.

Automatic conversion script
Id: cif_fix_values 1646 2011-03-28 12:23:43Z adriana 
;
_cod_original_cell_volume 6387.8(2)
_cod_original_sg_symbol_H-M 'C 2/c      '
_cod_original_formula_sum 'C62 H78 Mn N4 '
_cod_database_code 7011674

loop_
_symmetry_equiv_pos_as_xyz
'1/2+x,1/2+y,   +z'
'   +x,   +y,   +z'
1/2-x,1/2+y,1/2-z
'   -x,   +y,1/2-z'
'1/2-x,1/2-y,   -z'
'   -x,   -y,   -z'
1/2+x,1/2-y,1/2+z
'   +x,   -y,1/2+z'

loop_
_atom_site_aniso_label
_atom_site_aniso_U_11
_atom_site_aniso_U_22
_atom_site_aniso_U_33
_atom_site_aniso_U_12
_atom_site_aniso_U_13
_atom_site_aniso_U_23
Mn(1) 0.042(1) 0.047(2) 0.018(1) 0.000 0.0002(10) 0.000
N(1) 0.047(6) 0.059(6) 0.020(4) -0.028(5) -0.002(4) 0.001(4)
N(2) 0.046(6) 0.049(6) 0.021(4) -0.016(5) 0.003(4) 0.000(4)
C(1) 0.064(8) 0.072(9) 0.026(6) -0.023(7) -0.002(6) 0.000(6)
C(2) 0.12(1) 0.061(10) 0.048(8) -0.039(8) 0.009(8) -0.004(6)
C(3) 0.061(9) 0.09(1) 0.069(9) -0.036(8) -0.016(7) 0.024(8)
C(4) 0.050(7) 0.070(9) 0.029(6) -0.025(7) -0.005(5) 0.016(6)
C(5) 0.10(1) 0.13(1) 0.052(8) -0.06(1) 0.030(8) -0.024(9)
C(6) 0.08(1) 0.11(1) 0.09(1) -0.042(9) -0.025(8) 0.058(10)
C(7) 0.031(6) 0.040(7) 0.026(5) 0.010(6) 0.000(4) -0.003(5)

loop_
_atom_site_label
_atom_site_fract_x
_atom_site_fract_y
_atom_site_fract_z
_atom_site_U_iso_or_equiv
_atom_site_thermal_displace_type
_atom_site_calc_flag
_atom_site_calc_attached_atom
_atom_site_occupancy
Mn(1) 0.000 -0.1648(2) 0.250 0.034 Uani ? ? 0.5
N(1) 0.0858(5) -0.1108(6) 0.3100(3) 0.039 Uani ? ? 1
N(2) -0.0051(5) -0.2087(5) 0.3255(3) 0.037 Uani ? ? 1
C(1) -0.0567(8) -0.2720(8) 0.3497(4) 0.054 Uani ? ? 1
C(2) -0.0392(9) -0.3614(8) 0.3298(4) 0.069 Uani ? ? 1
C(3) -0.1506(8) -0.2511(9) 0.3334(5) 0.073 Uani ? ? 1
C(4) 0.1511(7) -0.0485(8) 0.3154(4) 0.050 Uani ? ? 1
C(5) 0.2235(9) -0.078(1) 0.2871(5) 0.078 Uani ? ? 1
C(6) 0.1173(9) 0.0354(10) 0.2903(6) 0.087 Uani ? ? 1
C(7) 0.0550(6) -0.1552(7) 0.3470(3) 0.031 Uani ? ? 1
C(8) 0.0835(6) -0.1446(6) 0.4055(3) 0.030(2) Uani ? ? 1
C(9) 0.1346(6) -0.1233(7) 0.5143(4) 0.041(3) Uani ? ? 1
C(10) 0.1775(8) -0.3278(9) 0.3807(5) 0.069(4) Uani ? ? 1
C(11) 0.2389(8) -0.2617(8) 0.3687(5) 0.063(3) Uani ? ? 1
C(12) -0.1008(8) -0.0420(8) 0.3879(5) 0.066(4) Uani ? ? 1
C(13) -0.0385(7) 0.0255(7) 0.3758(4) 0.052(3) Uani ? ? 1
C(14) 0.108(1) -0.214(1) 0.4375(7) 0.035(5) Uani ? ? 0.5
C(15) 0.133(1) -0.199(1) 0.4938(8) 0.047(6) Uani ? ? 0.5
C(16) 0.109(1) -0.052(1) 0.4825(7) 0.038(5) Uani ? ? 0.5
C(17) 0.083(1) -0.060(1) 0.4267(7) 0.033(5) Uani ? ? 0.5
C(18) 0.115(1) -0.308(1) 0.4189(7) 0.038(5) Uani ? ? 0.5
C(19) 0.066(1) -0.372(1) 0.4436(8) 0.041(5) Uani ? ? 0.5
C(20) 0.077(2) -0.457(2) 0.4297(9) 0.060(7) Uani ? ? 0.5
C(21) 0.131(1) -0.483(1) 0.3970(9) 0.053(6) Uani ? ? 0.5
C(22) 0.179(1) -0.418(1) 0.3757(8) 0.053(6) Uani ? ? 0.5
C(23) 0.000(2) -0.347(2) 0.4822(9) 0.065(7) Uani ? ? 0.5
C(24) 0.152(2) -0.579(2) 0.378(1) 0.07(1) Uani ? ? 0.5
C(25) 0.052(1) 0.019(1) 0.3996(7) 0.032(5) Uani ? ? 0.5
C(26) 0.111(1) 0.086(1) 0.4003(8) 0.044(6) Uani ? ? 0.5
C(27) 0.084(1) 0.163(1) 0.3771(8) 0.047(6) Uani ? ? 0.5
C(28) 0.004(1) 0.175(2) 0.3556(8) 0.054(6) Uani ? ? 0.5
C(29) -0.055(1) 0.109(1) 0.3561(9) 0.055(6) Uani ? ? 0.5
C(30) 0.204(1) 0.081(1) 0.4250(8) 0.054(6) Uani ? ? 0.5
C(31) -0.031(1) 0.264(1) 0.3241(8) 0.026(5) Uani ? ? 0.5
C(32) 0.171(1) -0.153(1) 0.4273(7) 0.033(5) Uani ? ? 0.5
C(33) 0.195(1) -0.141(1) 0.4835(7) 0.040(5) Uani ? ? 0.5
C(34) 0.052(1) -0.122(1) 0.4956(7) 0.040(5) Uani ? ? 0.5
C(35) 0.024(1) -0.129(1) 0.4401(7) 0.035(5) Uani ? ? 0.5
C(36) 0.243(1) -0.172(1) 0.3968(7) 0.035(5) Uani ? ? 0.5
C(37) 0.311(1) -0.115(1) 0.3985(8) 0.043(6) Uani ? ? 0.5
C(38) 0.379(1) -0.137(1) 0.3728(9) 0.055(6) Uani ? ? 0.5
C(39) 0.378(2) -0.213(2) 0.3482(9) 0.055(6) Uani ? ? 0.5
C(40) 0.317(1) -0.269(1) 0.3468(8) 0.043(6) Uani ? ? 0.5
C(41) 0.312(1) -0.030(1) 0.4258(9) 0.055(6) Uani ? ? 0.5
C(42) 0.439(5) -0.236(5) 0.328(3) 0.25(4) Uani ? ? 0.5
C(43) -0.071(1) -0.121(1) 0.4236(7) 0.036(5) Uani ? ? 0.5
C(44) -0.127(1) -0.179(1) 0.4466(8) 0.045(6) Uani ? ? 0.5
C(45) -0.212(1) -0.165(1) 0.4348(8) 0.047(5) Uani ? ? 0.5
C(46) -0.247(1) -0.096(1) 0.4029(9) 0.052(6) Uani ? ? 0.5
C(47) -0.192(1) -0.041(1) 0.3833(8) 0.045(6) Uani ? ? 0.5
C(48) -0.096(1) -0.253(1) 0.4818(8) 0.046(6) Uani ? ? 0.5
C(49) -0.349(2) -0.081(2) 0.397(1) 0.06(1) Uani ? ? 0.5
H(1) 0.154 -0.126 0.556 0.060 Uani ? ? 1
H(2) 0.264 -0.031 0.287 0.094 Uani ? ? 1
H(3) 0.162 0.078 0.296 0.105 Uani ? ? 1
H(4) 0.250 -0.125 0.303 0.094 Uani ? ? 1
H(5) 0.202 -0.090 0.251 0.094 Uani ? ? 1
H(6) 0.104 0.027 0.253 0.105 Uani ? ? 1
H(7) 0.071 0.054 0.305 0.105 Uani ? ? 1
H(8) -0.183 -0.295 0.346 0.088 Uani ? ? 1
H(9) -0.077 -0.400 0.343 0.082 Uani ? ? 1
H(10) -0.048 -0.362 0.293 0.082 Uani ? ? 1
H(11) 0.018 -0.377 0.342 0.082 Uani ? ? 1
H(12) -0.162 -0.198 0.349 0.088 Uani ? ? 1
H(13) -0.161 -0.248 0.296 0.088 Uani ? ? 1
H(14) -0.042 -0.270 0.386 0.065 Uani ? ? 1
H(15) 0.172 -0.040 0.351 0.060 Uani ? ? 1
H(16) 0.124 0.210 0.377 0.058 Uani ? ? 0.5
H(17) -0.111 0.121 0.341 0.061 Uani ? ? 0.5
H(18) -0.251 -0.202 0.449 0.056 Uani ? ? 0.5
H(19) -0.218 0.007 0.364 0.051 Uani ? ? 0.5
H(20) 0.043 -0.498 0.446 0.076 Uani ? ? 0.5
H(21) 0.219 -0.436 0.355 0.068 Uani ? ? 0.5
H(22) 0.425 -0.098 0.375 0.067 Uani ? ? 0.5
H(23) 0.324 -0.323 0.330 0.058 Uani ? ? 0.5
H(24) 0.145 -0.581 0.340 0.090 Uani ? ? 0.5
H(25) 0.112 -0.618 0.389 0.090 Uani ? ? 0.5
H(26) 0.207 -0.595 0.391 0.090 Uani ? ? 0.5
H(27) -0.002 -0.288 0.489 0.075 Uani ? ? 0.5
H(28) -0.056 -0.366 0.467 0.075 Uani ? ? 0.5
H(29) 0.014 -0.377 0.515 0.075 Uani ? ? 0.5
H(30) 0.217 0.027 0.440 0.069 Uani ? ? 0.5
H(31) 0.242 0.092 0.400 0.069 Uani ? ? 0.5
H(32) 0.217 0.124 0.452 0.069 Uani ? ? 0.5
H(33) -0.013 0.312 0.355 0.062 Uani ? ? 0.5
H(34) 0.010 0.280 0.302 0.062 Uani ? ? 0.5
H(35) -0.081 0.268 0.315 0.062 Uani ? ? 0.5
H(36) 0.362 -0.026 0.452 0.064 Uani ? ? 0.5
H(37) 0.318 0.016 0.401 0.064 Uani ? ? 0.5
H(38) 0.264 -0.020 0.442 0.064 Uani ? ? 0.5
H(39) 0.477 -0.294 0.329 0.094 Uani ? ? 0.5
H(40) 0.430 -0.250 0.279 0.094 Uani ? ? 0.5
H(41) 0.496 -0.199 0.316 0.094 Uani ? ? 0.5
H(42) -0.116 -0.249 0.515 0.060 Uani ? ? 0.5
H(43) -0.117 -0.306 0.465 0.060 Uani ? ? 0.5
H(44) -0.036 -0.256 0.487 0.060 Uani ? ? 0.5
H(45) -0.368 -0.075 0.429 0.069 Uani ? ? 0.5
H(46) -0.367 -0.038 0.373 0.069 Uani ? ? 0.5
H(47) -0.377 -0.136 0.381 0.069 Uani ? ? 0.5

loop_
_atom_type_symbol
_atom_type_oxidation_number
_atom_type_number_in_cell
_atom_type_scat_dispersion_real
_atom_type_scat_dispersion_imag
_atom_type_scat_source
C 0 248 0.003 0.002 'International Tables'
H 0 312 0.000 0.000 'International Tables'
N 0 16 0.006 0.003 'International Tables'
Mn 0 4 0.337 0.728 'International Tables'

loop_
_geom_angle_atom_site_label_1
_geom_angle_atom_site_label_2
_geom_angle_atom_site_label_3
_geom_angle
_geom_angle_site_symmetry_1
_geom_angle_site_symmetry_2
_geom_angle_site_symmetry_3
_geom_angle_publ_flag
N(1) Mn(1) N(1) 132.5(5) ? ? ? yes
N(1) Mn(1) N(2) 63.3(3) ? ? ? yes
N(1) Mn(1) N(2) 135.8(3) ? ? ? yes
N(1) Mn(1) N(2) 135.8(3) ? ? ? yes
N(1) Mn(1) N(2) 63.3(3) ? ? ? yes
N(2) Mn(1) N(2) 141.3(5) ? ? ? yes
Mn(1) N(1) C(4) 138.2(6) ? ? ? yes
Mn(1) N(1) C(7) 92.8(6) ? ? ? yes
C(4) N(1) C(7) 128.9(8) ? ? ? yes
Mn(1) N(2) C(1) 135.5(6) ? ? ? yes
Mn(1) N(2) C(7) 93.5(6) ? ? ? yes
C(1) N(2) C(7) 131.0(8) ? ? ? yes
N(2) C(1) C(2) 109.4(9) ? ? ? yes
N(2) C(1) C(3) 108.8(9) ? ? ? yes
C(2) C(1) C(3) 108(1) ? ? ? yes
N(1) C(4) C(5) 110.2(10) ? ? ? yes
N(1) C(4) C(6) 109.6(9) ? ? ? yes
C(5) C(4) C(6) 107(1) ? ? ? yes
N(1) C(7) N(2) 110.3(8) ? ? ? yes
N(1) C(7) C(8) 124.3(9) ? ? ? yes
N(2) C(7) C(8) 125.3(9) ? ? ? yes
C(7) C(8) C(14) 121(1) ? ? ? yes
C(7) C(8) C(17) 117(1) ? ? ? yes
C(7) C(8) C(32) 121(1) ? ? ? yes
C(7) C(8) C(35) 120(1) ? ? ? yes
C(14) C(8) C(17) 120(1) ? ? ? yes
C(14) C(8) C(32) 60(1) ? ? ? yes
C(14) C(8) C(35) 85(1) ? ? ? yes
C(17) C(8) C(32) 89(1) ? ? ? yes
C(17) C(8) C(35) 63(1) ? ? ? yes
C(32) C(8) C(35) 118(1) ? ? ? yes
C(15) C(9) C(16) 119(1) ? ? ? yes
C(15) C(9) C(33) 63(1) ? ? ? yes
C(15) C(9) C(34) 84(1) ? ? ? yes
C(16) C(9) C(33) 89(1) ? ? ? yes
C(16) C(9) C(34) 65(1) ? ? ? yes
C(33) C(9) C(34) 122(1) ? ? ? yes
C(11) C(10) C(18) 120(1) ? ? ? yes
C(11) C(10) C(22) 130(1) ? ? ? yes
C(18) C(10) C(22) 106(1) ? ? ? yes
C(10) C(11) C(36) 120(1) ? ? ? yes
C(10) C(11) C(40) 130(1) ? ? ? yes
C(36) C(11) C(40) 105(1) ? ? ? yes
C(13) C(12) C(43) 120(1) ? ? ? yes
C(13) C(12) C(47) 131(1) ? ? ? yes
C(43) C(12) C(47) 106(1) ? ? ? yes
C(12) C(13) C(25) 119(1) ? ? ? yes
C(12) C(13) C(29) 128(1) ? ? ? yes
C(25) C(13) C(29) 109(1) ? ? ? yes
C(8) C(14) C(15) 118(1) ? ? ? yes
C(8) C(14) C(18) 125(1) ? ? ? yes
C(8) C(14) C(32) 61(1) ? ? ? yes
C(15) C(14) C(18) 115(1) ? ? ? yes
C(15) C(14) C(32) 88(1) ? ? ? yes
C(18) C(14) C(32) 119(1) ? ? ? yes
C(9) C(15) C(14) 122(1) ? ? ? yes
C(9) C(15) C(33) 60(1) ? ? ? yes
C(9) C(15) C(34) 48(1) ? ? ? yes
C(14) C(15) C(33) 90(1) ? ? ? yes
C(14) C(15) C(34) 92(1) ? ? ? yes
C(33) C(15) C(34) 96(1) ? ? ? yes
C(9) C(16) C(17) 121(1) ? ? ? yes
C(9) C(16) C(34) 54(1) ? ? ? yes
C(17) C(16) C(34) 93(1) ? ? ? yes
C(8) C(17) C(16) 116(1) ? ? ? yes
C(8) C(17) C(25) 128(1) ? ? ? yes
C(8) C(17) C(35) 57(1) ? ? ? yes
C(16) C(17) C(25) 114(1) ? ? ? yes
C(16) C(17) C(35) 86(1) ? ? ? yes
C(25) C(17) C(35) 121(1) ? ? ? yes
C(10) C(18) C(14) 117(1) ? ? ? yes
C(10) C(18) C(19) 124(1) ? ? ? yes
C(14) C(18) C(19) 116(1) ? ? ? yes
C(18) C(19) C(20) 116(1) ? ? ? yes
C(18) C(19) C(23) 122(1) ? ? ? yes
C(20) C(19) C(23) 120(1) ? ? ? yes
C(19) C(20) C(21) 124(2) ? ? ? yes
C(20) C(21) C(22) 116(2) ? ? ? yes
C(20) C(21) C(24) 130(2) ? ? ? yes
C(20) C(21) C(49) 117(2) ? ? ? yes
C(22) C(21) C(24) 113(2) ? ? ? yes
C(22) C(21) C(49) 124(2) ? ? ? yes
C(24) C(21) C(49) 17(1) ? ? ? yes
C(10) C(22) C(21) 131(1) ? ? ? yes
C(21) C(24) C(46) 105(2) ? ? ? yes
C(21) C(24) C(49) 74(7) ? ? ? yes
C(46) C(24) C(49) 75(7) ? ? ? yes
C(13) C(25) C(17) 119(1) ? ? ? yes
C(13) C(25) C(26) 124(1) ? ? ? yes
C(17) C(25) C(26) 116(1) ? ? ? yes
C(25) C(26) C(27) 117(1) ? ? ? yes
C(25) C(26) C(30) 125(1) ? ? ? yes
C(27) C(26) C(30) 117(1) ? ? ? yes
C(26) C(27) C(28) 121(2) ? ? ? yes
C(27) C(28) C(29) 120(2) ? ? ? yes
C(27) C(28) C(31) 123(2) ? ? ? yes
C(27) C(28) C(42) 136(3) ? ? ? yes
C(29) C(28) C(31) 116(1) ? ? ? yes
C(29) C(28) C(42) 102(2) ? ? ? yes
C(31) C(28) C(42) 16(2) ? ? ? yes
C(13) C(29) C(28) 126(1) ? ? ? yes
C(28) C(31) C(39) 103(1) ? ? ? yes
C(28) C(31) C(42) 98(10) ? ? ? yes
C(39) C(31) C(42) 15(10) ? ? ? yes
C(8) C(32) C(14) 57(1) ? ? ? yes
C(8) C(32) C(33) 119(1) ? ? ? yes
C(8) C(32) C(36) 125(1) ? ? ? yes
C(14) C(32) C(33) 90(1) ? ? ? yes
C(14) C(32) C(36) 124(1) ? ? ? yes
C(33) C(32) C(36) 115(1) ? ? ? yes
C(9) C(33) C(15) 55(1) ? ? ? yes
C(9) C(33) C(32) 119(1) ? ? ? yes
C(15) C(33) C(32) 90(1) ? ? ? yes
C(9) C(34) C(15) 46.5(10) ? ? ? yes
C(9) C(34) C(16) 59(1) ? ? ? yes
C(9) C(34) C(35) 120(1) ? ? ? yes
C(15) C(34) C(16) 91(1) ? ? ? yes
C(15) C(34) C(35) 92(1) ? ? ? yes
C(16) C(34) C(35) 86(1) ? ? ? yes
C(8) C(35) C(17) 58(1) ? ? ? yes
C(8) C(35) C(34) 119(1) ? ? ? yes
C(8) C(35) C(43) 124(1) ? ? ? yes
C(17) C(35) C(34) 93(1) ? ? ? yes
C(17) C(35) C(43) 121(1) ? ? ? yes
C(34) C(35) C(43) 115(1) ? ? ? yes
C(11) C(36) C(32) 115(1) ? ? ? yes
C(11) C(36) C(37) 124(1) ? ? ? yes
C(32) C(36) C(37) 119(1) ? ? ? yes
C(36) C(37) C(38) 118(1) ? ? ? yes
C(36) C(37) C(41) 122(1) ? ? ? yes
C(38) C(37) C(41) 118(1) ? ? ? yes
C(37) C(38) C(39) 118(2) ? ? ? yes
C(31) C(39) C(38) 113(2) ? ? ? yes
C(31) C(39) C(40) 121(2) ? ? ? yes
C(31) C(39) C(42) 6(4) ? ? ? yes
C(38) C(39) C(40) 124(2) ? ? ? yes
C(38) C(39) C(42) 119(4) ? ? ? yes
C(40) C(39) C(42) 115(4) ? ? ? yes
C(11) C(40) C(39) 128(2) ? ? ? yes
C(28) C(42) C(31) 65(9) ? ? ? yes
C(28) C(42) C(39) 120(5) ? ? ? yes
C(31) C(42) C(39) 157(13) ? ? ? yes
C(12) C(43) C(35) 115(1) ? ? ? yes
C(12) C(43) C(44) 124(1) ? ? ? yes
C(35) C(43) C(44) 119(1) ? ? ? yes
C(43) C(44) C(45) 117(1) ? ? ? yes
C(43) C(44) C(48) 123(1) ? ? ? yes
C(45) C(44) C(48) 118(1) ? ? ? yes
C(44) C(45) C(46) 122(2) ? ? ? yes
C(24) C(46) C(45) 128(2) ? ? ? yes
C(24) C(46) C(47) 112(2) ? ? ? yes
C(24) C(46) C(49) 16(1) ? ? ? yes
C(45) C(46) C(47) 118(2) ? ? ? yes
C(45) C(46) C(49) 118(2) ? ? ? yes
C(47) C(46) C(49) 123(2) ? ? ? yes
C(12) C(47) C(46) 130(1) ? ? ? yes
C(21) C(49) C(24) 88(7) ? ? ? yes
C(21) C(49) C(46) 110(2) ? ? ? yes
C(24) C(49) C(46) 87(7) ? ? ? yes

loop_
_geom_bond_atom_site_label_1
_geom_bond_atom_site_label_2
_geom_bond_distance
_geom_bond_site_symmetry_1
_geom_bond_site_symmetry_2
_geom_bond_publ_flag
Mn(1) N(1) 2.096(7) ? ? yes
Mn(1) N(1) 2.096(7) ? ? yes
Mn(1) N(2) 2.075(7) ? ? yes
Mn(1) N(2) 2.075(7) ? ? yes
N(1) C(4) 1.42(1) ? ? yes
N(1) C(7) 1.33(1) ? ? yes
N(2) C(1) 1.48(1) ? ? yes
N(2) C(7) 1.34(1) ? ? yes
C(1) C(2) 1.53(2) ? ? yes
C(1) C(3) 1.54(2) ? ? yes
C(4) C(5) 1.52(2) ? ? yes
C(4) C(6) 1.53(2) ? ? yes
C(7) C(8) 1.52(1) ? ? yes
C(8) C(14) 1.39(2) ? ? yes
C(8) C(17) 1.43(2) ? ? yes
C(8) C(32) 1.44(2) ? ? yes
C(8) C(35) 1.41(2) ? ? yes
C(9) C(15) 1.29(2) ? ? yes
C(9) C(16) 1.42(2) ? ? yes
C(9) C(33) 1.37(2) ? ? yes
C(9) C(34) 1.34(2) ? ? yes
C(10) C(11) 1.49(2) ? ? yes
C(10) C(18) 1.53(2) ? ? yes
C(10) C(22) 1.42(2) ? ? yes
C(11) C(36) 1.57(2) ? ? yes
C(11) C(40) 1.45(2) ? ? yes
C(12) C(13) 1.51(2) ? ? yes
C(12) C(43) 1.58(2) ? ? yes
C(12) C(47) 1.45(2) ? ? yes
C(13) C(25) 1.50(2) ? ? yes
C(13) C(29) 1.41(2) ? ? yes
C(14) C(15) 1.47(3) ? ? yes
C(14) C(18) 1.56(3) ? ? yes
C(14) C(32) 1.43(3) ? ? yes
C(15) C(33) 1.40(3) ? ? yes
C(15) C(34) 1.77(3) ? ? yes
C(16) C(17) 1.44(3) ? ? yes
C(16) C(34) 1.49(3) ? ? yes
C(17) C(25) 1.48(3) ? ? yes
C(17) C(35) 1.50(3) ? ? yes
C(18) C(19) 1.47(3) ? ? yes
C(19) C(20) 1.39(3) ? ? yes
C(19) C(23) 1.60(3) ? ? yes
C(20) C(21) 1.35(3) ? ? yes
C(21) C(22) 1.43(3) ? ? yes
C(21) C(24) 1.62(4) ? ? yes
C(21) C(49) 1.57(4) ? ? yes
C(24) C(46) 1.68(4) ? ? yes
C(24) C(49) 0.49(5) ? ? yes
C(25) C(26) 1.41(3) ? ? yes
C(26) C(27) 1.38(3) ? ? yes
C(26) C(30) 1.53(3) ? ? yes
C(27) C(28) 1.34(3) ? ? yes
C(28) C(29) 1.39(3) ? ? yes
C(28) C(31) 1.67(3) ? ? yes
C(28) C(42) 1.82(8) ? ? yes
C(31) C(39) 1.70(4) ? ? yes
C(31) C(42) 0.51(9) ? ? yes
C(32) C(33) 1.46(2) ? ? yes
C(32) C(36) 1.51(2) ? ? yes
C(34) C(35) 1.44(3) ? ? yes
C(35) C(43) 1.52(3) ? ? yes
C(36) C(37) 1.40(3) ? ? yes
C(37) C(38) 1.40(3) ? ? yes
C(37) C(41) 1.50(3) ? ? yes
C(38) C(39) 1.36(3) ? ? yes
C(39) C(40) 1.31(3) ? ? yes
C(39) C(42) 1.22(7) ? ? yes
C(43) C(44) 1.45(3) ? ? yes
C(44) C(45) 1.37(3) ? ? yes
C(44) C(48) 1.51(3) ? ? yes
C(45) C(46) 1.42(3) ? ? yes
C(46) C(47) 1.38(3) ? ? yes
C(46) C(49) 1.63(4) ? ? yes
